data_4339391
loop_
_publ_author_name
'Reisner, Erwin'
'Abikoff, Tanya C.'
'Lippard, Stephen J.'

_publ_section_title
;
 Influence of steric hindrance on the core geometry and sulfoxidation
 chemistry of carboxylate-rich diiron(II) complexes.
;
_journal_issue 24
_journal_name_full 'Inorganic chemistry'
_journal_page_first 10229
_journal_page_last 10240
_journal_paper_doi 10.1021/ic7014176
_journal_volume 46
_journal_year 2007
_chemical_formula_moiety 'C107 H97 Fe2 N O8 S, C12.5 H16 Cl2'
_chemical_formula_sum 'C119.5 H113 Cl2 Fe2 N O8 S'
_chemical_formula_weight 1905.77
_chemical_name_common '[Fe2(O2CArTol)4(iPr3PhSCH2py)]'
_chemical_name_systematic
;

 ?

;
_space_group_IT_number 2
_symmetry_cell_setting triclinic
_symmetry_space_group_name_Hall '-P 1'
_symmetry_space_group_name_H-M 'P -1'
_atom_sites_solution_hydrogens geom
_atom_sites_solution_primary direct
_atom_sites_solution_secondary difmap
_audit_creation_method SHELXL-97
_cell_angle_alpha 88.8720(10)
_cell_angle_beta 78.0520(10)
_cell_angle_gamma 71.6660(10)
_cell_formula_units_Z 2
_cell_length_a 12.8583(8)
_cell_length_b 15.4052(10)
_cell_length_c 27.3385(18)
_cell_measurement_reflns_used 7791
_cell_measurement_temperature 153(2)
_cell_measurement_theta_max 26.50
_cell_measurement_theta_min 2.55
_cell_volume 5023.1(6)
_computing_cell_refinement 'Bruker SMART'
_computing_data_collection 'Bruker SMART'
_computing_data_reduction 'Bruker SAINT'
_computing_molecular_graphics 'Bruker SHELXTL'
_computing_publication_material 'Bruker SHELXTL'
_computing_structure_refinement 'SHELXL-97 (Sheldrick, 1997)'
_computing_structure_solution 'SHELXS-97 (Sheldrick, 1990)'
_diffrn_ambient_temperature 153(2)
_diffrn_measured_fraction_theta_full 0.995
_diffrn_measured_fraction_theta_max 0.995
_diffrn_measurement_device_type 'CCD area detector'
_diffrn_measurement_method 'phi and omega scans'
_diffrn_radiation_monochromator graphite
_diffrn_radiation_source 'fine-focus sealed tube'
_diffrn_radiation_type MoK\a
_diffrn_radiation_wavelength 0.71073
_diffrn_reflns_av_R_equivalents 0.0372
_diffrn_reflns_av_sigmaI/netI 0.0359
_diffrn_reflns_limit_h_max 16
_diffrn_reflns_limit_h_min -16
_diffrn_reflns_limit_k_max 19
_diffrn_reflns_limit_k_min -19
_diffrn_reflns_limit_l_max 34
_diffrn_reflns_limit_l_min -34
_diffrn_reflns_number 77782
_diffrn_reflns_theta_full 26.37
_diffrn_reflns_theta_max 26.37
_diffrn_reflns_theta_min 2.51
_exptl_absorpt_coefficient_mu 0.422
_exptl_absorpt_correction_T_max 0.9204
_exptl_absorpt_correction_T_min 0.8839
_exptl_absorpt_correction_type empirical
_exptl_absorpt_process_details SADABS
_exptl_crystal_colour yellow
_exptl_crystal_density_diffrn 1.260
_exptl_crystal_density_method 'not measured'
_exptl_crystal_description block
_exptl_crystal_F_000 2006
_exptl_crystal_size_max 0.30
_exptl_crystal_size_mid 0.20
_exptl_crystal_size_min 0.20
_refine_diff_density_max 1.646
_refine_diff_density_min -0.598
_refine_diff_density_rms 0.075
_refine_ls_extinction_method none
_refine_ls_goodness_of_fit_ref 1.085
_refine_ls_hydrogen_treatment constr
_refine_ls_matrix_type full
_refine_ls_number_parameters 1336
_refine_ls_number_reflns 20441
_refine_ls_number_restraints 1553
_refine_ls_restrained_S_all 1.062
_refine_ls_R_factor_all 0.0733
_refine_ls_R_factor_gt 0.0585
_refine_ls_shift/su_max 0.007
_refine_ls_shift/su_mean 0.000
_refine_ls_structure_factor_coef Fsqd
_refine_ls_weighting_details 'calc w=1/[\s^2^(Fo^2^)+(0.0804P)^2^+4.0041P] where P=(Fo^2^+2Fc^2^)/3'
_refine_ls_weighting_scheme calc
_refine_ls_wR_factor_gt 0.1535
_refine_ls_wR_factor_ref 0.1640
_reflns_number_gt 16362
_reflns_number_total 20441
_reflns_threshold_expression >2sigma(I)
_cod_data_source_file ic7014176-file003.cif
_cod_data_source_block 12
_cod_depositor_comments
;
The following automatic conversions were performed:

'_symmetry_cell_setting' value 'Triclinic' changed to 'triclinic'
according to
/usr/data/users/saulius/automatic-downloads/retrospective/ACS/lib/dictionaries/cif_core.dic
dictionary named 'cif_core.dic' version 2.4.2 from 2011-04-26.

Automatic conversion script
Id: cif_fix_values 2281 2013-09-26 08:29:07Z andrius 
;
_cod_original_sg_symbol_H-M P-1
_cod_original_formula_sum 'C119.50 H113 Cl2 Fe2 N O8 S'
_cod_database_code 4339391

loop_
_symmetry_equiv_pos_as_xyz
'x, y, z'
'-x, -y, -z'

loop_
_atom_site_label
_atom_site_type_symbol
_atom_site_fract_x
_atom_site_fract_y
_atom_site_fract_z
_atom_site_U_iso_or_equiv
_atom_site_adp_type
_atom_site_occupancy
_atom_site_symmetry_multiplicity
_atom_site_calc_flag
_atom_site_refinement_flags
_atom_site_disorder_assembly
_atom_site_disorder_group
Fe1 Fe 0.29267(3) 0.43409(2) 0.238066(13) 0.02511(10) Uani 1 1 d U . .
Fe2 Fe 0.15910(3) 0.30074(2) 0.212633(13) 0.02420(10) Uani 1 1 d U . .
S1 S 0.21329(6) 0.68718(5) 0.30063(3) 0.03928(17) Uani 1 1 d U . .
N1 N 0.40727(18) 0.47269(15) 0.26930(8) 0.0287(5) Uani 1 1 d U . .
O1 O 0.41640(15) 0.33631(12) 0.19537(7) 0.0307(4) Uani 1 1 d U . .
O2 O 0.32586(14) 0.23592(12) 0.19126(7) 0.0317(4) Uani 1 1 d U . .
O3 O 0.17754(15) 0.43762(12) 0.29973(6) 0.0302(4) Uani 1 1 d U . .
O4 O 0.05520(14) 0.39093(12) 0.26916(6) 0.0279(4) Uani 1 1 d U . .
O5 O 0.20221(15) 0.51129(12) 0.19362(6) 0.0305(4) Uani 1 1 d U . .
O6 O 0.16795(15) 0.39550(12) 0.15945(7) 0.0318(4) Uani 1 1 d U . .
O7 O 0.09482(16) 0.20643(12) 0.18862(7) 0.0331(4) Uani 1 1 d U . .
O8 O 0.15498(15) 0.17786(12) 0.25841(6) 0.0300(4) Uani 1 1 d U . .
C1 C 0.4190(2) 0.55671(18) 0.26933(9) 0.0308(5) Uani 1 1 d U . .
C2 C 0.5046(2) 0.5716(2) 0.28807(12) 0.0422(7) Uani 1 1 d U . .
H2A H 0.5139 0.6305 0.2868 0.051 Uiso 1 1 calc R . .
C3 C 0.5763(3) 0.5010(2) 0.30857(13) 0.0481(8) Uani 1 1 d U . .
H3A H 0.6333 0.5114 0.3226 0.058 Uiso 1 1 calc R . .
C4 C 0.5642(3) 0.4154(2) 0.30844(13) 0.0444(7) Uani 1 1 d U . .
H4A H 0.6130 0.3654 0.3218 0.053 Uiso 1 1 calc R . .
C5 C 0.4791(2) 0.40441(19) 0.28832(11) 0.0363(6) Uani 1 1 d U . .
H5A H 0.4710 0.3453 0.2879 0.044 Uiso 1 1 calc R . .
C6 C 0.3346(2) 0.63300(18) 0.25088(10) 0.0342(6) Uani 1 1 d U . .
H6A H 0.3096 0.6090 0.2236 0.041 Uiso 1 1 calc R . .
H6B H 0.3698 0.6793 0.2370 0.041 Uiso 1 1 calc R . .
C7 C 0.2836(2) 0.71278(19) 0.34538(10) 0.0354(6) Uani 1 1 d U . .
C8 C 0.3317(3) 0.78396(19) 0.33743(12) 0.0418(7) Uani 1 1 d U . .
C9 C 0.3928(3) 0.7966(2) 0.37127(14) 0.0595(10) Uani 1 1 d U . .
H9A H 0.4260 0.8440 0.3663 0.071 Uiso 1 1 calc R . .
C10 C 0.4073(4) 0.7432(2) 0.41191(16) 0.0692(12) Uani 1 1 d U . .
C11 C 0.3584(4) 0.6753(2) 0.41936(13) 0.0597(10) Uani 1 1 d U . .
H11F H 0.3670 0.6392 0.4477 0.072 Uiso 1 1 calc R . .
C12 C 0.2966(3) 0.6573(2) 0.38673(11) 0.0434(7) Uani 1 1 d U . .
C13 C 0.3179(3) 0.8476(2) 0.29423(13) 0.0495(8) Uani 1 1 d U . .
H13A H 0.2744 0.8265 0.2733 0.059 Uiso 1 1 calc R . .
C14 C 0.4316(4) 0.8427(3) 0.26060(18) 0.0816(13) Uani 1 1 d U . .
H14A H 0.4195 0.8844 0.2333 0.122 Uiso 1 1 calc R . .
H14B H 0.4703 0.7800 0.2466 0.122 Uiso 1 1 calc R . .
H14C H 0.4775 0.8607 0.2805 0.122 Uiso 1 1 calc R . .
C15 C 0.2497(5) 0.9448(3) 0.31401(18) 0.0973(18) Uani 1 1 d U . .
H15A H 0.1783 0.9449 0.3353 0.146 Uiso 1 1 calc R . .
H15B H 0.2351 0.9839 0.2858 0.146 Uiso 1 1 calc R . .
H15C H 0.2917 0.9684 0.3336 0.146 Uiso 1 1 calc R . .
C16 C 0.4794(7) 0.7591(3) 0.4475(2) 0.126(3) Uani 1 1 d U . .
H16A H 0.5433 0.7662 0.4217 0.151 Uiso 1 1 calc R . .
C17 C 0.4387(7) 0.8491(4) 0.4698(2) 0.135(3) Uani 1 1 d U . .
H17A H 0.4886 0.8561 0.4911 0.202 Uiso 1 1 calc R . .
H17B H 0.3631 0.8600 0.4902 0.202 Uiso 1 1 calc R . .
H17C H 0.4363 0.8935 0.4436 0.202 Uiso 1 1 calc R . .
C18 C 0.5401(4) 0.6786(4) 0.46968(19) 0.0957(16) Uani 1 1 d U . .
H18A H 0.5850 0.6952 0.4906 0.144 Uiso 1 1 calc R . .
H18B H 0.5896 0.6337 0.4432 0.144 Uiso 1 1 calc R . .
H18C H 0.4869 0.6521 0.4904 0.144 Uiso 1 1 calc R . .
C19 C 0.2444(3) 0.5814(2) 0.39666(12) 0.0526(8) Uani 1 1 d U . .
H19A H 0.2456 0.5548 0.3634 0.063 Uiso 1 1 calc R . .
C20 C 0.3079(4) 0.5034(3) 0.42519(16) 0.0719(11) Uani 1 1 d U . .
H20E H 0.3862 0.4791 0.4073 0.108 Uiso 1 1 calc R . .
H20F H 0.2734 0.4546 0.4278 0.108 Uiso 1 1 calc R . .
H20G H 0.3048 0.5263 0.4588 0.108 Uiso 1 1 calc R . .
C21 C 0.1212(4) 0.6213(3) 0.42357(16) 0.0727(11) Uani 1 1 d U . .
H21H H 0.0823 0.6711 0.4045 0.109 Uiso 1 1 calc R . .
H21I H 0.1169 0.6450 0.4572 0.109 Uiso 1 1 calc R . .
H21J H 0.0856 0.5732 0.4262 0.109 Uiso 1 1 calc R . .
C101 C 0.4123(2) 0.25918(17) 0.18329(9) 0.0274(5) Uani 1 1 d U . .
C102 C 0.5207(2) 0.18790(18) 0.15867(10) 0.0326(6) Uani 1 1 d U . .
C103 C 0.5899(2) 0.1346(2) 0.18891(11) 0.0380(6) Uani 1 1 d U . .
C104 C 0.6890(3) 0.0686(2) 0.16551(14) 0.0524(8) Uani 1 1 d U . .
H10B H 0.7367 0.0312 0.1853 0.063 Uiso 1 1 calc R . .
C105 C 0.7188(3) 0.0567(3) 0.11394(15) 0.0617(10) Uani 1 1 d U . .
H10D H 0.7857 0.0103 0.0986 0.074 Uiso 1 1 calc R . .
C106 C 0.6525(3) 0.1113(3) 0.08501(13) 0.0547(9) Uani 1 1 d U . .
H10C H 0.6754 0.1037 0.0496 0.066 Uiso 1 1 calc R . .
C107 C 0.5518(2) 0.1781(2) 0.10638(11) 0.0405(7) Uani 1 1 d U . .
C108 C 0.5653(2) 0.15157(18) 0.24383(11) 0.0355(6) Uani 1 1 d U . .
C109 C 0.6506(2) 0.1587(2) 0.26626(12) 0.0396(6) Uani 1 1 d U . .
H10A H 0.7235 0.1491 0.2463 0.048 Uiso 1 1 calc R . .
C110 C 0.6314(3) 0.1795(2) 0.31672(12) 0.0424(7) Uani 1 1 d U . .
H11B H 0.6916 0.1825 0.3310 0.051 Uiso 1 1 calc R . .
C111 C 0.5259(3) 0.1961(2) 0.34703(12) 0.0436(7) Uani 1 1 d U . .
C112 C 0.4411(3) 0.1869(2) 0.32502(12) 0.0433(7) Uani 1 1 d U . .
H11C H 0.3683 0.1968 0.3451 0.052 Uiso 1 1 calc R . .
C113 C 0.4604(2) 0.1638(2) 0.27488(11) 0.0386(6) Uani 1 1 d U . .
H11A H 0.4015 0.1560 0.2612 0.046 Uiso 1 1 calc R . .
C114 C 0.4845(2) 0.2389(2) 0.07349(11) 0.0426(7) Uani 1 1 d U . .
C115 C 0.3719(3) 0.2486(2) 0.07673(11) 0.0485(8) Uani 1 1 d U . .
H11G H 0.3367 0.2137 0.0994 0.058 Uiso 1 1 calc R . .
C116 C 0.3112(3) 0.3088(3) 0.04694(12) 0.0546(9) Uani 1 1 d U . .
H11D H 0.2341 0.3155 0.0501 0.066 Uiso 1 1 calc R . .
C117 C 0.3593(3) 0.3593(3) 0.01284(12) 0.0573(9) Uani 1 1 d U . .
C118 C 0.4715(3) 0.3478(3) 0.00849(12) 0.0582(9) Uani 1 1 d U . .
H11H H 0.5069 0.3810 -0.0153 0.070 Uiso 1 1 calc R . .
C119 C 0.5335(3) 0.2886(3) 0.03845(12) 0.0520(8) Uani 1 1 d U . .
H11E H 0.6107 0.2819 0.0349 0.062 Uiso 1 1 calc R . .
C120 C 0.5026(3) 0.2256(3) 0.40134(13) 0.0612(9) Uani 1 1 d U . .
H12A H 0.5727 0.2243 0.4106 0.092 Uiso 1 1 calc R . .
H12B H 0.4703 0.1838 0.4219 0.092 Uiso 1 1 calc R . .
H12C H 0.4497 0.2879 0.4070 0.092 Uiso 1 1 calc R . .
C121 C 0.2897(4) 0.4257(3) -0.01812(14) 0.0778(13) Uani 1 1 d U . .
H12D H 0.2758 0.3919 -0.0448 0.117 Uiso 1 1 calc R . .
H12E H 0.3300 0.4675 -0.0330 0.117 Uiso 1 1 calc R . .
H12F H 0.2180 0.4610 0.0033 0.117 Uiso 1 1 calc R . .
C201 C 0.0811(2) 0.43035(16) 0.30204(9) 0.0249(5) Uani 1 1 d U . .
C202 C -0.0066(2) 0.47470(17) 0.34809(9) 0.0279(5) Uani 1 1 d U . .
C203 C -0.0027(2) 0.43519(19) 0.39477(10) 0.0317(6) Uani 1 1 d U . .
C204 C -0.0806(2) 0.4815(2) 0.43698(10) 0.0397(6) Uani 1 1 d U . .
H20A H -0.0782 0.4552 0.4686 0.048 Uiso 1 1 calc R . .
C205 C -0.1600(3) 0.5632(2) 0.43410(11) 0.0446(7) Uani 1 1 d U . .
H20C H -0.2106 0.5942 0.4636 0.054 Uiso 1 1 calc R . .
C206 C -0.1665(2) 0.6009(2) 0.38800(11) 0.0411(7) Uani 1 1 d U . .
H20D H -0.2234 0.6571 0.3860 0.049 Uiso 1 1 calc R . .
C207 C -0.0910(2) 0.55786(18) 0.34443(10) 0.0318(6) Uani 1 1 d U . .
C208 C 0.0774(2) 0.34474(19) 0.40188(9) 0.0311(5) Uani 1 1 d U . .
C209 C 0.1260(3) 0.3331(2) 0.44392(10) 0.0396(6) Uani 1 1 d U . .
H20B H 0.1112 0.3841 0.4662 0.048 Uiso 1 1 calc R . .
C210 C 0.1948(3) 0.2486(2) 0.45342(11) 0.0445(7) Uani 1 1 d U . .
H21G H 0.2271 0.2423 0.4821 0.053 Uiso 1 1 calc R . .
C211 C 0.2177(3) 0.1726(2) 0.42166(11) 0.0413(7) Uani 1 1 d U . .
C212 C 0.1689(2) 0.18421(19) 0.38021(11) 0.0364(6) Uani 1 1 d U . .
H21C H 0.1834 0.1330 0.3581 0.044 Uiso 1 1 calc R . .
C213 C 0.0999(2) 0.26846(18) 0.37043(10) 0.0316(6) Uani 1 1 d U . .
H21A H 0.0675 0.2743 0.3418 0.038 Uiso 1 1 calc R . .
C214 C -0.1037(2) 0.60561(17) 0.29706(10) 0.0313(5) Uani 1 1 d U . .
C215 C -0.2082(3) 0.6373(2) 0.28472(12) 0.0420(7) Uani 1 1 d U . .
H21D H -0.2698 0.6236 0.3052 0.050 Uiso 1 1 calc R . .
C216 C -0.2246(3) 0.6881(2) 0.24348(13) 0.0475(8) Uani 1 1 d U . .
H21F H -0.2970 0.7083 0.2359 0.057 Uiso 1 1 calc R . .
C217 C -0.1376(3) 0.7105(2) 0.21281(12) 0.0468(7) Uani 1 1 d U . .
C218 C -0.0325(3) 0.67886(19) 0.22485(11) 0.0407(7) Uani 1 1 d U . .
H21E H 0.0288 0.6929 0.2044 0.049 Uiso 1 1 calc R . .
C219 C -0.0159(2) 0.62727(18) 0.26619(10) 0.0328(6) Uani 1 1 d U . .
H21B H 0.0567 0.6063 0.2736 0.039 Uiso 1 1 calc R . .
C220 C 0.2974(3) 0.0810(2) 0.43093(15) 0.0587(9) Uani 1 1 d U . .
H22A H 0.3246 0.0865 0.4613 0.088 Uiso 1 1 calc R . .
H22B H 0.3610 0.0620 0.4023 0.088 Uiso 1 1 calc R . .
H22C H 0.2581 0.0353 0.4352 0.088 Uiso 1 1 calc R . .
C221 C -0.1550(4) 0.7668(3) 0.16784(15) 0.0722(12) Uani 1 1 d U . .
H22D H -0.1915 0.7397 0.1470 0.108 Uiso 1 1 calc R . .
H22E H -0.0824 0.7679 0.1484 0.108 Uiso 1 1 calc R . .
H22F H -0.2026 0.8294 0.1789 0.108 Uiso 1 1 calc R . .
C301 C 0.1711(2) 0.47538(17) 0.15976(9) 0.0280(5) Uani 1 1 d U . .
C302 C 0.1361(2) 0.53446(17) 0.11786(9) 0.0292(5) Uani 1 1 d U . .
C303 C 0.1993(2) 0.59096(18) 0.09610(10) 0.0328(6) Uani 1 1 d U . .
C304 C 0.1643(3) 0.6453(2) 0.05718(10) 0.0398(7) Uani 1 1 d U . .
H30C H 0.2063 0.6832 0.0419 0.048 Uiso 1 1 calc R . .
C305 C 0.0710(3) 0.6449(2) 0.04070(11) 0.0411(7) Uani 1 1 d U . .
H30B H 0.0488 0.6826 0.0143 0.049 Uiso 1 1 calc R . .
C306 C 0.0091(3) 0.5902(2) 0.06214(10) 0.0390(6) Uani 1 1 d U . .
H30A H -0.0558 0.5908 0.0506 0.047 Uiso 1 1 calc R . .
C307 C 0.0408(2) 0.53360(18) 0.10085(9) 0.0322(6) Uani 1 1 d U . .
C308 C 0.3035(2) 0.59495(19) 0.11050(10) 0.0338(6) Uani 1 1 d U . .
C309 C 0.3919(2) 0.5171(2) 0.11417(10) 0.0376(6) Uani 1 1 d U . .
H30D H 0.3867 0.4584 0.1078 0.045 Uiso 1 1 calc R . .
C310 C 0.4880(3) 0.5242(2) 0.12707(11) 0.0447(7) Uani 1 1 d U . .
H31F H 0.5465 0.4699 0.1304 0.054 Uiso 1 1 calc R . .
C311 C 0.5006(3) 0.6090(2) 0.13528(11) 0.0454(7) Uani 1 1 d U . .
C312 C 0.4137(3) 0.6859(2) 0.12995(11) 0.0477(8) Uani 1 1 d U . .
H31D H 0.4206 0.7446 0.1347 0.057 Uiso 1 1 calc R . .
C313 C 0.3168(3) 0.6799(2) 0.11796(11) 0.0399(6) Uani 1 1 d U . .
H31C H 0.2584 0.7343 0.1148 0.048 Uiso 1 1 calc R . .
C314 C -0.0327(2) 0.47735(18) 0.12155(10) 0.0322(6) Uani 1 1 d U . .
C315 C -0.0763(2) 0.47578(18) 0.17234(10) 0.0335(6) Uani 1 1 d U . .
H31B H -0.0572 0.5098 0.1957 0.040 Uiso 1 1 calc R . .
C316 C -0.1472(2) 0.4251(2) 0.18911(11) 0.0388(6) Uani 1 1 d U . .
H31A H -0.1755 0.4244 0.2240 0.047 Uiso 1 1 calc R . .
C317 C -0.1782(3) 0.3754(2) 0.15620(12) 0.0434(7) Uani 1 1 d U . .
C318 C -0.1355(3) 0.3782(2) 0.10574(12) 0.0470(7) Uani 1 1 d U . .
H31G H -0.1556 0.3448 0.0824 0.056 Uiso 1 1 calc R . .
C319 C -0.0645(3) 0.4282(2) 0.08850(11) 0.0407(7) Uani 1 1 d U . .
H31E H -0.0369 0.4291 0.0535 0.049 Uiso 1 1 calc R . .
C320 C 0.6040(3) 0.6154(3) 0.15094(14) 0.0635(10) Uani 1 1 d U . .
H32A H 0.6128 0.6753 0.1428 0.095 Uiso 1 1 calc R . .
H32B H 0.6700 0.5669 0.1331 0.095 Uiso 1 1 calc R . .
H32C H 0.5962 0.6083 0.1871 0.095 Uiso 1 1 calc R . .
C321 C -0.2534(4) 0.3183(3) 0.17482(15) 0.0661(11) Uani 1 1 d U . .
H32D H -0.2912 0.3100 0.1484 0.099 Uiso 1 1 calc R . .
H32E H -0.3096 0.3496 0.2043 0.099 Uiso 1 1 calc R . .
H32F H -0.2083 0.2584 0.1838 0.099 Uiso 1 1 calc R . .
C401 C 0.1116(2) 0.15655(17) 0.22567(10) 0.0280(5) Uani 1 1 d U . .
C402 C 0.0735(2) 0.07333(18) 0.23018(11) 0.0342(6) Uani 1 1 d U . .
C403 C 0.1285(2) -0.00341(19) 0.19732(12) 0.0406(7) Uani 1 1 d U . .
C404 C 0.0882(3) -0.0781(2) 0.20373(16) 0.0596(10) Uani 1 1 d U . .
H40A H 0.1252 -0.1314 0.1823 0.072 Uiso 1 1 calc R . .
C405 C -0.0039(3) -0.0762(2) 0.24035(18) 0.0722(12) Uani 1 1 d U . .
H40C H -0.0310 -0.1271 0.2433 0.087 Uiso 1 1 calc R . .
C406 C -0.0563(3) -0.0010(2) 0.27246(16) 0.0590(10) Uani 1 1 d U . .
H40B H -0.1196 -0.0004 0.2977 0.071 Uiso 1 1 calc R . .
C407 C -0.0183(2) 0.0748(2) 0.26870(12) 0.0406(7) Uani 1 1 d U . .
C408 C 0.2316(2) -0.01344(18) 0.15843(11) 0.0383(6) Uani 1 1 d U . .
C409 C 0.2470(3) -0.0586(2) 0.11265(13) 0.0532(8) Uani 1 1 d U . .
H40D H 0.1871 -0.0755 0.1049 0.064 Uiso 1 1 calc R . .
C410 C 0.3478(3) -0.0792(2) 0.07820(13) 0.0569(9) Uani 1 1 d U . .
H41G H 0.3559 -0.1105 0.0474 0.068 Uiso 1 1 calc R . .
C411 C 0.4366(3) -0.0555(2) 0.08761(13) 0.0533(8) Uani 1 1 d U . .
C412 C 0.4201(3) -0.0071(2) 0.13240(12) 0.0450(7) Uani 1 1 d U . .
H41F H 0.4791 0.0121 0.1394 0.054 Uiso 1 1 calc R . .
C413 C 0.3196(2) 0.01370(19) 0.16711(11) 0.0370(6) Uani 1 1 d U . .
H41B H 0.3108 0.0471 0.1974 0.044 Uiso 1 1 calc R . .
C414 C -0.0766(2) 0.1522(2) 0.30637(11) 0.0366(6) Uani 1 1 d U . .
C415 C -0.1050(3) 0.1348(2) 0.35647(13) 0.0476(7) Uani 1 1 d U . .
H41D H -0.0822 0.0735 0.3666 0.057 Uiso 1 1 calc R . .
C416 C -0.1657(3) 0.2046(3) 0.39198(13) 0.0530(8) Uani 1 1 d U . .
H41E H -0.1850 0.1902 0.4259 0.064 Uiso 1 1 calc R . .
C417 C -0.1988(3) 0.2947(2) 0.37937(12) 0.0468(7) Uani 1 1 d U . .
C418 C -0.1672(2) 0.3129(2) 0.32961(12) 0.0392(6) Uani 1 1 d U . .
H41C H -0.1862 0.3746 0.3200 0.047 Uiso 1 1 calc R . .
C419 C -0.1086(2) 0.24327(19) 0.29354(11) 0.0349(6) Uani 1 1 d U . .
H41A H -0.0899 0.2578 0.2596 0.042 Uiso 1 1 calc R . .
C420 C 0.5486(4) -0.0835(3) 0.05171(17) 0.0816(13) Uani 1 1 d U . .
H42A H 0.5451 -0.1190 0.0231 0.122 Uiso 1 1 calc R . .
H42B H 0.6061 -0.1210 0.0687 0.122 Uiso 1 1 calc R . .
H42C H 0.5675 -0.0287 0.0399 0.122 Uiso 1 1 calc R . .
C421 C -0.2682(3) 0.3704(3) 0.41766(15) 0.0661(11) Uani 1 1 d U . .
H42D H -0.3476 0.3763 0.4215 0.099 Uiso 1 1 calc R . .
H42E H -0.2563 0.4281 0.4066 0.099 Uiso 1 1 calc R . .
H42F H -0.2459 0.3562 0.4498 0.099 Uiso 1 1 calc R . .
Cl1A Cl 0.6008(5) -0.0514(4) 0.3294(5) 0.140(3) Uani 0.523(16) 1 d PDU A 1
C10A C 0.7091(7) -0.0825(6) 0.3599(4) 0.066(3) Uani 0.523(16) 1 d PDU A 1
C11A C 0.8017(8) -0.1527(6) 0.3413(4) 0.052(2) Uani 0.523(16) 1 d PDU A 1
H11I H 0.8074 -0.1858 0.3114 0.063 Uiso 0.523(16) 1 calc PR A 1
C12A C 0.8896(11) -0.1758(9) 0.3669(6) 0.082(3) Uani 0.523(16) 1 d PDU A 1
H12K H 0.9541 -0.2271 0.3552 0.098 Uiso 0.523(16) 1 calc PR A 1
C13A C 0.8838(13) -0.1268(9) 0.4075(5) 0.101(4) Uani 0.523(16) 1 d PDU A 1
H13B H 0.9440 -0.1439 0.4246 0.121 Uiso 0.523(16) 1 calc PR A 1
C14A C 0.7944(14) -0.0536(9) 0.4246(4) 0.100(4) Uani 0.523(16) 1 d PDU A 1
H14D H 0.7919 -0.0180 0.4530 0.120 Uiso 0.523(16) 1 calc PR A 1
C15A C 0.7043(11) -0.0300(8) 0.4001(5) 0.087(3) Uani 0.523(16) 1 d PDU A 1
H15D H 0.6408 0.0222 0.4115 0.104 Uiso 0.523(16) 1 calc PR A 1
Cl1B Cl 0.6511(14) -0.0772(7) 0.2977(6) 0.182(4) Uani 0.477(16) 1 d PDU A 2
C10B C 0.7162(12) -0.0935(10) 0.3458(6) 0.127(5) Uani 0.477(16) 1 d PDU A 2
C11B C 0.8133(16) -0.1597(13) 0.3446(7) 0.132(6) Uani 0.477(16) 1 d PDU A 2
H11J H 0.8445 -0.2028 0.3169 0.158 Uiso 0.477(16) 1 calc PR A 2
C12B C 0.8700(18) -0.1660(16) 0.3843(8) 0.140(7) Uani 0.477(16) 1 d PDU A 2
H12M H 0.9422 -0.2093 0.3826 0.168 Uiso 0.477(16) 1 calc PR A 2
C13B C 0.819(2) -0.1091(14) 0.4240(7) 0.162(8) Uani 0.477(16) 1 d PDU A 2
H13C H 0.8541 -0.1127 0.4516 0.194 Uiso 0.477(16) 1 calc PR A 2
C14B C 0.719(2) -0.0474(14) 0.4261(6) 0.175(8) Uani 0.477(16) 1 d PDU A 2
H14E H 0.6829 -0.0107 0.4561 0.209 Uiso 0.477(16) 1 calc PR A 2
C15B C 0.6645(16) -0.0343(15) 0.3865(7) 0.146(6) Uani 0.477(16) 1 d PDU A 2
H15E H 0.5954 0.0129 0.3876 0.175 Uiso 0.477(16) 1 calc PR A 2
Cl1C Cl 0.00725(13) -0.11031(10) 0.07697(9) 0.0688(7) Uani 0.651(4) 1 d PU B 1
C10C C -0.0253(6) -0.1238(4) 0.0199(3) 0.0524(14) Uani 0.651(4) 1 d PU B 1
C11C C 0.0529(9) -0.1258(9) -0.0232(5) 0.080(3) Uani 0.651(4) 1 d PU B 1
H11K H 0.1238 -0.1197 -0.0225 0.096 Uiso 0.651(4) 1 calc PR B 1
C12C C 0.0214(13) -0.1376(12) -0.0687(5) 0.095(4) Uani 0.651(4) 1 d PU B 1
H12H H 0.0729 -0.1382 -0.0992 0.114 Uiso 0.651(4) 1 calc PR B 1
C13C C -0.0740(12) -0.1474(7) -0.0708(5) 0.088(3) Uani 0.651(4) 1 d PU B 1
H13D H -0.0910 -0.1557 -0.1023 0.105 Uiso 0.651(4) 1 calc PR B 1
C14C C -0.1483(16) -0.1459(19) -0.0286(6) 0.081(4) Uani 0.651(4) 1 d PU B 1
H14F H -0.2180 -0.1533 -0.0305 0.097 Uiso 0.651(4) 1 calc PR B 1
C15C C -0.1275(8) -0.1339(12) 0.0183(5) 0.063(2) Uani 0.651(4) 1 d PU B 1
H15F H -0.1815 -0.1326 0.0480 0.075 Uiso 0.651(4) 1 calc PR B 1
Cl1D Cl 0.0909(7) -0.1122(3) 0.0291(3) 0.153(4) Uani 0.349(4) 1 d PU B 2
C10D C 0.008(2) -0.1275(13) -0.0084(9) 0.073(4) Uani 0.349(4) 1 d PU B 2
C11D C 0.0486(19) -0.135(2) -0.0599(9) 0.060(4) Uani 0.349(4) 1 d PU B 2
H11L H 0.1216 -0.1327 -0.0739 0.072 Uiso 0.349(4) 1 calc PR B 2
C12D C -0.1273(12) -0.1529(15) -0.0699(7) 0.061(4) Uani 0.349(4) 1 d PU B 2
H12G H -0.1734 -0.1607 -0.0914 0.074 Uiso 0.349(4) 1 calc PR B 2
C13D C -0.0216(12) -0.1471(12) -0.0900(6) 0.054(3) Uani 0.349(4) 1 d PU B 2
H13E H 0.0037 -0.1512 -0.1254 0.065 Uiso 0.349(4) 1 calc PR B 2
C14D C -0.095(3) -0.136(2) 0.0111(11) 0.086(5) Uani 0.349(4) 1 d PU B 2
H14G H -0.1182 -0.1335 0.0465 0.104 Uiso 0.349(4) 1 calc PR B 2
C15D C -0.166(3) -0.147(4) -0.0178(12) 0.079(5) Uani 0.349(4) 1 d PU B 2
H15G H -0.2385 -0.1510 -0.0031 0.095 Uiso 0.349(4) 1 calc PR B 2
C1S C 0.1294(5) -0.1424(4) 0.4679(2) 0.0318(13) Uiso 0.50 1 d PDU C -1
H1SA H 0.1602 -0.2071 0.4566 0.048 Uiso 0.50 1 calc PR C -1
H1SB H 0.1869 -0.1232 0.4789 0.048 Uiso 0.50 1 calc PR C -1
H1SC H 0.1054 -0.1054 0.4402 0.048 Uiso 0.50 1 calc PR C -1
C2S C 0.0344(9) -0.1297(6) 0.5090(4) 0.120(4) Uiso 0.50 1 d PDU C -1
H2SA H 0.0612 -0.1727 0.5345 0.144 Uiso 0.50 1 calc PR C -1
H2SB H -0.0200 -0.1518 0.4963 0.144 Uiso 0.50 1 calc PR C -1
C3S C -0.0295(5) -0.0428(3) 0.5357(2) 0.0352(12) Uiso 0.50 1 d PDU C -1
H3SA H -0.1058 -0.0459 0.5493 0.042 Uiso 0.50 1 calc PR C -1
H3SB H 0.0040 -0.0398 0.5649 0.042 Uiso 0.50 1 calc PR C -1
C4S C -0.0431(8) 0.0427(5) 0.5128(3) 0.092(3) Uiso 0.50 1 d PDU C -1
H4SA H -0.0703 0.0408 0.4816 0.110 Uiso 0.50 1 calc PR C -1
H4SB H 0.0303 0.0535 0.5038 0.110 Uiso 0.50 1 calc PR C -1
C5S C -0.1255(7) 0.1207(5) 0.5474(3) 0.066(2) Uiso 0.50 1 d PDU C -1
H5SB H -0.1328 0.1786 0.5308 0.098 Uiso 0.50 1 calc PR C -1
H5SC H -0.0983 0.1231 0.5782 0.098 Uiso 0.50 1 calc PR C -1
H5SD H -0.1987 0.1109 0.5558 0.098 Uiso 0.50 1 calc PR C -1

loop_
_atom_site_aniso_label
_atom_site_aniso_U_11
_atom_site_aniso_U_22
_atom_site_aniso_U_33
_atom_site_aniso_U_23
_atom_site_aniso_U_13
_atom_site_aniso_U_12
Fe1 0.02504(19) 0.02790(19) 0.02363(18) -0.00012(14) -0.00482(14) -0.01027(14)
Fe2 0.02573(19) 0.02206(18) 0.02503(19) -0.00044(13) -0.00291(14) -0.00938(14)
S1 0.0350(4) 0.0385(4) 0.0464(4) -0.0051(3) -0.0135(3) -0.0109(3)
N1 0.0280(11) 0.0319(11) 0.0276(11) -0.0008(9) -0.0044(9) -0.0123(9)
O1 0.0299(9) 0.0300(9) 0.0308(9) -0.0026(7) -0.0019(7) -0.0103(7)
O2 0.0246(9) 0.0305(9) 0.0374(10) 0.0004(8) -0.0017(7) -0.0082(7)
O3 0.0284(9) 0.0366(10) 0.0258(9) 0.0007(7) -0.0028(7) -0.0124(8)
O4 0.0302(9) 0.0269(9) 0.0259(9) -0.0026(7) -0.0027(7) -0.0098(7)
O5 0.0336(10) 0.0337(10) 0.0250(9) 0.0037(7) -0.0077(7) -0.0111(8)
O6 0.0376(10) 0.0266(9) 0.0301(9) 0.0056(7) -0.0064(8) -0.0092(8)
O7 0.0401(11) 0.0285(9) 0.0369(10) 0.0031(8) -0.0147(8) -0.0156(8)
O8 0.0342(10) 0.0309(9) 0.0280(9) 0.0012(7) -0.0062(7) -0.0150(8)
C1 0.0349(14) 0.0313(13) 0.0268(13) -0.0016(10) -0.0019(11) -0.0144(11)
C2 0.0394(16) 0.0352(15) 0.0579(19) -0.0016(13) -0.0123(14) -0.0184(13)
C3 0.0371(16) 0.0463(18) 0.068(2) -0.0054(15) -0.0207(15) -0.0169(14)
C4 0.0366(16) 0.0401(16) 0.061(2) 0.0030(14) -0.0217(14) -0.0118(13)
C5 0.0358(15) 0.0307(14) 0.0446(16) 0.0014(12) -0.0116(12) -0.0116(11)
C6 0.0436(16) 0.0320(14) 0.0307(14) 0.0000(11) -0.0095(12) -0.0160(12)
C7 0.0385(15) 0.0312(14) 0.0356(14) -0.0039(11) -0.0109(12) -0.0077(11)
C8 0.0521(18) 0.0285(14) 0.0498(17) 0.0025(12) -0.0237(14) -0.0115(13)
C9 0.088(3) 0.0373(17) 0.074(2) 0.0136(16) -0.051(2) -0.0283(18)
C10 0.112(3) 0.044(2) 0.074(3) 0.0113(17) -0.064(2) -0.028(2)
C11 0.101(3) 0.0418(18) 0.0442(19) 0.0104(15) -0.0352(19) -0.0210(18)
C12 0.0567(19) 0.0346(15) 0.0355(15) -0.0032(12) -0.0058(13) -0.0119(14)
C13 0.071(2) 0.0313(15) 0.056(2) 0.0092(14) -0.0342(17) -0.0179(15)
C14 0.090(3) 0.076(3) 0.094(3) 0.040(3) -0.029(3) -0.044(2)
C15 0.168(5) 0.038(2) 0.077(3) 0.0032(19) -0.065(3) 0.005(3)
C16 0.229(7) 0.065(3) 0.136(5) 0.023(3) -0.148(5) -0.052(4)
C17 0.240(8) 0.091(3) 0.129(5) 0.022(3) -0.143(6) -0.066(4)
C18 0.068(3) 0.116(4) 0.092(3) -0.013(3) -0.040(3) 0.003(3)
C19 0.074(2) 0.0476(19) 0.0373(17) -0.0002(14) 0.0003(16) -0.0282(17)
C20 0.094(3) 0.047(2) 0.070(3) 0.0147(19) -0.002(2) -0.027(2)
C21 0.074(3) 0.073(3) 0.070(3) 0.001(2) 0.006(2) -0.034(2)
C101 0.0286(13) 0.0293(13) 0.0238(12) 0.0010(10) -0.0038(10) -0.0098(10)
C102 0.0239(12) 0.0314(14) 0.0402(15) -0.0057(11) 0.0005(11) -0.0097(10)
C103 0.0300(14) 0.0345(15) 0.0463(16) -0.0027(12) -0.0033(12) -0.0086(11)
C104 0.0374(17) 0.0439(18) 0.066(2) -0.0064(16) -0.0094(15) 0.0005(14)
C105 0.0361(18) 0.062(2) 0.067(2) -0.0253(18) 0.0050(16) 0.0045(15)
C106 0.0385(17) 0.065(2) 0.0471(19) -0.0199(16) 0.0067(14) -0.0070(15)
C107 0.0326(15) 0.0466(17) 0.0374(15) -0.0098(13) 0.0025(12) -0.0113(12)
C108 0.0324(14) 0.0268(13) 0.0469(16) 0.0058(12) -0.0091(12) -0.0089(11)
C109 0.0312(14) 0.0358(15) 0.0514(17) 0.0084(13) -0.0095(12) -0.0097(12)
C110 0.0393(16) 0.0410(16) 0.0544(18) 0.0140(14) -0.0201(14) -0.0174(13)
C111 0.0466(17) 0.0454(17) 0.0424(16) 0.0145(13) -0.0142(13) -0.0175(14)
C112 0.0349(15) 0.0547(19) 0.0425(16) 0.0130(14) -0.0083(13) -0.0179(14)
C113 0.0328(14) 0.0418(16) 0.0450(16) 0.0114(13) -0.0124(12) -0.0151(12)
C114 0.0369(15) 0.0548(18) 0.0298(14) -0.0146(13) 0.0019(12) -0.0108(13)
C115 0.0444(17) 0.068(2) 0.0316(15) -0.0087(14) -0.0014(13) -0.0198(16)
C116 0.0451(18) 0.080(2) 0.0330(16) -0.0096(15) -0.0064(14) -0.0121(17)
C117 0.059(2) 0.072(2) 0.0281(16) -0.0117(15) -0.0013(14) -0.0069(18)
C118 0.062(2) 0.072(2) 0.0315(17) -0.0008(15) 0.0019(15) -0.0169(18)
C119 0.0424(17) 0.070(2) 0.0354(16) -0.0099(15) 0.0062(13) -0.0158(16)
C120 0.062(2) 0.081(3) 0.0464(19) 0.0109(18) -0.0200(17) -0.027(2)
C121 0.076(3) 0.099(3) 0.039(2) 0.001(2) -0.0085(19) -0.002(2)
C201 0.0292(13) 0.0211(12) 0.0239(12) 0.0035(9) -0.0052(10) -0.0076(10)
C202 0.0282(13) 0.0307(13) 0.0266(12) -0.0026(10) -0.0029(10) -0.0134(10)
C203 0.0329(14) 0.0377(14) 0.0270(13) -0.0017(11) -0.0019(10) -0.0173(11)
C204 0.0431(16) 0.0489(17) 0.0249(14) -0.0026(12) -0.0001(12) -0.0160(13)
C205 0.0395(16) 0.0512(18) 0.0329(15) -0.0108(13) 0.0072(12) -0.0088(14)
C206 0.0359(15) 0.0369(16) 0.0417(16) -0.0064(12) 0.0017(12) -0.0052(12)
C207 0.0314(13) 0.0312(14) 0.0323(14) -0.0035(11) -0.0018(11) -0.0120(11)
C208 0.0334(14) 0.0370(14) 0.0244(13) 0.0043(10) -0.0017(10) -0.0163(11)
C209 0.0496(17) 0.0447(16) 0.0282(14) 0.0015(12) -0.0096(12) -0.0191(14)
C210 0.0550(19) 0.0522(18) 0.0335(15) 0.0115(13) -0.0188(14) -0.0216(15)
C211 0.0446(17) 0.0406(16) 0.0412(16) 0.0130(13) -0.0103(13) -0.0168(13)
C212 0.0412(16) 0.0341(14) 0.0363(15) 0.0034(12) -0.0062(12) -0.0167(12)
C213 0.0330(14) 0.0384(14) 0.0272(13) 0.0035(11) -0.0048(11) -0.0177(11)
C214 0.0310(13) 0.0241(13) 0.0374(14) -0.0041(10) -0.0073(11) -0.0064(10)
C215 0.0355(15) 0.0355(16) 0.0553(18) -0.0008(13) -0.0106(13) -0.0107(12)
C216 0.0441(17) 0.0406(17) 0.059(2) -0.0015(14) -0.0255(15) -0.0063(14)
C217 0.061(2) 0.0315(15) 0.0439(17) -0.0003(13) -0.0180(15) -0.0053(14)
C218 0.0494(17) 0.0289(14) 0.0396(16) -0.0009(12) -0.0032(13) -0.0104(13)
C219 0.0344(14) 0.0258(13) 0.0361(14) -0.0033(11) -0.0060(11) -0.0073(11)
C220 0.069(2) 0.048(2) 0.062(2) 0.0181(17) -0.0256(19) -0.0178(17)
C221 0.094(3) 0.058(2) 0.055(2) 0.0142(18) -0.027(2) -0.004(2)
C301 0.0266(12) 0.0294(13) 0.0237(12) 0.0025(10) -0.0012(10) -0.0057(10)
C302 0.0374(14) 0.0252(12) 0.0229(12) 0.0007(10) -0.0055(10) -0.0079(11)
C303 0.0428(15) 0.0285(13) 0.0246(13) 0.0012(10) -0.0026(11) -0.0104(11)
C304 0.0562(18) 0.0345(15) 0.0313(14) 0.0089(12) -0.0094(13) -0.0184(13)
C305 0.0603(19) 0.0351(15) 0.0298(14) 0.0121(12) -0.0162(13) -0.0140(14)
C306 0.0488(17) 0.0373(15) 0.0334(15) 0.0046(12) -0.0152(13) -0.0131(13)
C307 0.0415(15) 0.0303(14) 0.0237(13) 0.0005(10) -0.0062(11) -0.0104(11)
C308 0.0415(15) 0.0362(15) 0.0239(13) 0.0040(11) -0.0015(11) -0.0162(12)
C309 0.0422(16) 0.0389(15) 0.0289(14) 0.0011(12) 0.0012(12) -0.0144(12)
C310 0.0410(16) 0.0543(19) 0.0338(15) 0.0020(13) -0.0005(13) -0.0128(14)
C311 0.0455(17) 0.063(2) 0.0313(15) 0.0003(14) -0.0015(13) -0.0268(15)
C312 0.065(2) 0.0503(18) 0.0370(16) 0.0029(14) -0.0055(15) -0.0353(16)
C313 0.0506(17) 0.0370(15) 0.0337(15) 0.0062(12) -0.0055(13) -0.0188(13)
C314 0.0362(14) 0.0301(14) 0.0304(13) 0.0043(11) -0.0113(11) -0.0082(11)
C315 0.0367(15) 0.0330(14) 0.0299(13) 0.0010(11) -0.0099(11) -0.0080(11)
C316 0.0402(16) 0.0407(16) 0.0320(14) 0.0022(12) -0.0032(12) -0.0109(12)
C317 0.0434(17) 0.0449(17) 0.0466(17) 0.0065(14) -0.0120(14) -0.0195(14)
C318 0.058(2) 0.0525(19) 0.0417(17) 0.0010(14) -0.0187(15) -0.0277(16)
C319 0.0485(17) 0.0491(18) 0.0299(14) 0.0030(12) -0.0109(13) -0.0215(14)
C320 0.058(2) 0.095(3) 0.049(2) 0.0002(19) -0.0099(17) -0.040(2)
C321 0.072(3) 0.078(3) 0.065(2) 0.010(2) -0.013(2) -0.050(2)
C401 0.0260(12) 0.0245(12) 0.0321(13) -0.0014(10) -0.0033(10) -0.0078(10)
C402 0.0321(14) 0.0266(13) 0.0474(16) 0.0041(11) -0.0122(12) -0.0122(11)
C403 0.0397(16) 0.0273(14) 0.0580(19) -0.0026(13) -0.0142(13) -0.0121(12)
C404 0.055(2) 0.0327(17) 0.091(3) -0.0118(17) -0.0051(18) -0.0207(15)
C405 0.060(2) 0.0382(19) 0.120(4) -0.008(2) 0.001(2) -0.0308(17)
C406 0.0465(19) 0.0404(18) 0.092(3) 0.0021(17) -0.0002(18) -0.0250(15)
C407 0.0331(15) 0.0323(14) 0.0597(19) 0.0061(13) -0.0101(13) -0.0151(12)
C408 0.0431(16) 0.0230(13) 0.0479(17) -0.0009(12) -0.0123(13) -0.0072(11)
C409 0.062(2) 0.0430(18) 0.058(2) -0.0084(15) -0.0228(17) -0.0146(16)
C410 0.076(2) 0.0466(19) 0.0424(18) -0.0109(15) -0.0108(17) -0.0114(17)
C411 0.062(2) 0.0462(19) 0.0442(18) -0.0039(14) 0.0010(15) -0.0140(16)
C412 0.0451(17) 0.0402(17) 0.0471(18) -0.0046(13) -0.0021(14) -0.0142(14)
C413 0.0409(15) 0.0319(14) 0.0373(15) -0.0032(12) -0.0078(12) -0.0103(12)
C414 0.0250(13) 0.0373(15) 0.0502(17) 0.0066(12) -0.0068(12) -0.0147(11)
C415 0.0393(17) 0.0516(19) 0.0549(19) 0.0193(15) -0.0112(14) -0.0190(14)
C416 0.0407(17) 0.081(2) 0.0428(18) 0.0122(16) -0.0083(14) -0.0273(17)
C417 0.0319(15) 0.066(2) 0.0465(18) -0.0064(15) -0.0072(13) -0.0211(15)
C418 0.0262(14) 0.0400(16) 0.0530(18) -0.0009(13) -0.0088(12) -0.0124(12)
C419 0.0248(13) 0.0377(15) 0.0441(16) 0.0035(12) -0.0070(11) -0.0128(11)
C420 0.077(3) 0.083(3) 0.067(3) -0.022(2) 0.019(2) -0.021(2)
C421 0.051(2) 0.088(3) 0.058(2) -0.024(2) 0.0013(17) -0.027(2)
Cl1A 0.095(3) 0.076(3) 0.282(9) 0.040(3) -0.101(4) -0.037(2)
C10A 0.052(4) 0.042(4) 0.109(7) 0.001(4) -0.001(4) -0.032(3)
C11A 0.068(5) 0.026(4) 0.067(5) 0.002(3) -0.014(4) -0.022(3)
C12A 0.085(6) 0.061(6) 0.101(8) 0.011(5) -0.033(6) -0.018(5)
C13A 0.135(9) 0.102(8) 0.103(9) 0.026(6) -0.080(8) -0.057(7)
C14A 0.163(11) 0.095(8) 0.060(6) 0.000(5) -0.011(6) -0.074(7)
C15A 0.097(7) 0.053(5) 0.093(8) -0.010(5) 0.025(5) -0.029(5)
Cl1B 0.215(9) 0.109(4) 0.269(10) 0.024(5) -0.149(8) -0.057(6)
C10B 0.114(10) 0.098(10) 0.133(9) 0.055(7) -0.012(7) 0.005(8)
C11B 0.129(11) 0.097(11) 0.147(12) 0.023(9) -0.036(9) 0.001(8)
C12B 0.149(12) 0.122(12) 0.135(13) 0.020(10) -0.037(9) -0.021(10)
C13B 0.193(14) 0.135(14) 0.117(10) 0.035(9) -0.027(11) -0.001(13)
C14B 0.172(15) 0.181(14) 0.107(9) 0.051(9) 0.008(10) 0.007(12)
C15B 0.120(12) 0.128(12) 0.155(11) 0.021(9) -0.001(9) -0.010(10)
Cl1C 0.0602(10) 0.0509(8) 0.1030(16) 0.0007(8) -0.0383(9) -0.0149(7)
C10C 0.048(4) 0.024(3) 0.078(4) 0.001(3) -0.007(3) -0.005(2)
C11C 0.081(6) 0.051(4) 0.097(6) 0.001(4) 0.007(5) -0.021(5)
C12C 0.116(10) 0.066(6) 0.083(6) 0.007(7) 0.011(7) -0.022(9)
C13C 0.112(11) 0.059(5) 0.073(5) -0.006(5) -0.018(7) 0.000(9)
C14C 0.071(8) 0.077(6) 0.082(9) -0.030(8) -0.023(6) 0.000(7)
C15C 0.048(4) 0.063(5) 0.074(5) -0.022(4) -0.016(4) -0.009(4)
Cl1D 0.289(9) 0.068(2) 0.176(6) 0.035(3) -0.189(7) -0.073(3)
C10D 0.102(10) 0.033(6) 0.084(9) -0.012(10) -0.049(8) -0.004(9)
C11D 0.068(7) 0.050(7) 0.083(8) 0.005(7) -0.049(6) -0.027(6)
C12D 0.040(7) 0.072(8) 0.065(7) -0.007(6) 0.001(6) -0.015(7)
C13D 0.041(7) 0.072(7) 0.061(7) 0.001(7) -0.019(5) -0.028(6)
C14D 0.108(12) 0.061(10) 0.063(8) -0.007(8) -0.012(7) 0.006(12)
C15D 0.060(8) 0.085(11) 0.068(9) -0.007(10) 0.016(6) -0.006(8)

loop_
_atom_type_symbol
_atom_type_description
_atom_type_scat_dispersion_real
_atom_type_scat_dispersion_imag
_atom_type_scat_source
C C 0.0033 0.0016 'International Tables Vol C Tables 4.2.6.8 and 6.1.1.4'
H H 0.0000 0.0000 'International Tables Vol C Tables 4.2.6.8 and 6.1.1.4'
N N 0.0061 0.0033 'International Tables Vol C Tables 4.2.6.8 and 6.1.1.4'
O O 0.0106 0.0060 'International Tables Vol C Tables 4.2.6.8 and 6.1.1.4'
S S 0.1246 0.1234 'International Tables Vol C Tables 4.2.6.8 and 6.1.1.4'
Cl Cl 0.1484 0.1585 'International Tables Vol C Tables 4.2.6.8 and 6.1.1.4'
Fe Fe 0.3463 0.8444 'International Tables Vol C Tables 4.2.6.8 and 6.1.1.4'

loop_
_geom_angle_atom_site_label_1
_geom_angle_atom_site_label_2
_geom_angle_atom_site_label_3
_geom_angle
O5 Fe1 O1 107.60(7)
O5 Fe1 O3 102.21(7)
O1 Fe1 O3 135.36(8)
O5 Fe1 N1 123.63(8)
O1 Fe1 N1 90.86(8)
O3 Fe1 N1 99.55(8)
O2 Fe2 O4 136.53(7)
O2 Fe2 O6 90.87(7)
O4 Fe2 O6 96.74(7)
O2 Fe2 O7 101.35(7)
O4 Fe2 O7 115.72(7)
O6 Fe2 O7 109.86(7)
O2 Fe2 O8 85.67(7)
O4 Fe2 O8 92.98(7)
O6 Fe2 O8 168.94(7)
O7 Fe2 O8 60.76(7)
O2 Fe2 C401 94.07(8)
O4 Fe2 C401 106.08(8)
O6 Fe2 C401 140.36(8)
O7 Fe2 C401 30.75(8)
O8 Fe2 C401 30.01(7)
C7 S1 C6 99.15(13)
C5 N1 C1 118.6(2)
C5 N1 Fe1 114.89(17)
C1 N1 Fe1 126.42(18)
C101 O1 Fe1 125.74(16)
C101 O2 Fe2 135.91(17)
C201 O3 Fe1 126.79(16)
C201 O4 Fe2 128.27(16)
C301 O5 Fe1 120.97(16)
C301 O6 Fe2 134.96(17)
C401 O7 Fe2 93.35(14)
C401 O8 Fe2 85.09(15)
N1 C1 C2 120.6(3)
N1 C1 C6 118.0(2)
C2 C1 C6 121.4(2)
C3 C2 C1 120.1(3)
C3 C2 H2A 120.0
C1 C2 H2A 120.0
C4 C3 C2 119.2(3)
C4 C3 H3A 120.4
C2 C3 H3A 120.4
C3 C4 C5 118.0(3)
C3 C4 H4A 121.0
C5 C4 H4A 121.0
N1 C5 C4 123.5(3)
N1 C5 H5A 118.2
C4 C5 H5A 118.2
C1 C6 S1 111.78(19)
C1 C6 H6A 109.3
S1 C6 H6A 109.3
C1 C6 H6B 109.3
S1 C6 H6B 109.3
H6A C6 H6B 107.9
C12 C7 C8 120.9(3)
C12 C7 S1 119.0(2)
C8 C7 S1 119.9(2)
C9 C8 C7 117.7(3)
C9 C8 C13 119.0(3)
C7 C8 C13 123.2(3)
C10 C9 C8 122.6(3)
C10 C9 H9A 118.7
C8 C9 H9A 118.7
C11 C10 C9 118.7(3)
C11 C10 C16 121.3(4)
C9 C10 C16 120.0(4)
C10 C11 C12 122.3(3)
C10 C11 H11F 118.8
C12 C11 H11F 118.8
C11 C12 C7 117.7(3)
C11 C12 C19 120.2(3)
C7 C12 C19 122.1(3)
C15 C13 C8 110.2(3)
C15 C13 C14 112.1(4)
C8 C13 C14 111.7(3)
C15 C13 H13A 107.5
C8 C13 H13A 107.5
C14 C13 H13A 107.5
C13 C14 H14A 109.5
C13 C14 H14B 109.5
H14A C14 H14B 109.5
C13 C14 H14C 109.5
H14A C14 H14C 109.5
H14B C14 H14C 109.5
C13 C15 H15A 109.5
C13 C15 H15B 109.5
H15A C15 H15B 109.5
C13 C15 H15C 109.5
H15A C15 H15C 109.5
H15B C15 H15C 109.5
C17 C16 C18 125.3(4)
C17 C16 C10 112.9(5)
C18 C16 C10 115.5(4)
C17 C16 H16A 98.4
C18 C16 H16A 98.4
C10 C16 H16A 98.4
C16 C17 H17A 109.5
C16 C17 H17B 109.5
H17A C17 H17B 109.5
C16 C17 H17C 109.5
H17A C17 H17C 109.5
H17B C17 H17C 109.5
C16 C18 H18A 109.5
C16 C18 H18B 109.5
H18A C18 H18B 109.5
C16 C18 H18C 109.5
H18A C18 H18C 109.5
H18B C18 H18C 109.5
C12 C19 C20 113.9(3)
C12 C19 C21 109.9(3)
C20 C19 C21 111.0(3)
C12 C19 H19A 107.2
C20 C19 H19A 107.2
C21 C19 H19A 107.2
C19 C20 H20E 109.5
C19 C20 H20F 109.5
H20E C20 H20F 109.5
C19 C20 H20G 109.5
H20E C20 H20G 109.5
H20F C20 H20G 109.5
C19 C21 H21H 109.5
C19 C21 H21I 109.5
H21H C21 H21I 109.5
C19 C21 H21J 109.5
H21H C21 H21J 109.5
H21I C21 H21J 109.5
O2 C101 O1 125.1(2)
O2 C101 C102 117.1(2)
O1 C101 C102 117.8(2)
C107 C102 C103 121.4(3)
C107 C102 C101 119.6(2)
C103 C102 C101 119.0(2)
C104 C103 C102 118.1(3)
C104 C103 C108 119.6(3)
C102 C103 C108 122.1(2)
C105 C104 C103 120.9(3)
C105 C104 H10B 119.6
C103 C104 H10B 119.6
C106 C105 C104 120.3(3)
C106 C105 H10D 119.9
C104 C105 H10D 119.9
C105 C106 C107 121.4(3)
C105 C106 H10C 119.3
C107 C106 H10C 119.3
C106 C107 C102 118.0(3)
C106 C107 C114 119.6(3)
C102 C107 C114 122.3(3)
C109 C108 C113 117.3(3)
C109 C108 C103 118.6(3)
C113 C108 C103 124.0(3)
C110 C109 C108 121.4(3)
C110 C109 H10A 119.3
C108 C109 H10A 119.3
C109 C110 C111 121.1(3)
C109 C110 H11B 119.4
C111 C110 H11B 119.4
C110 C111 C112 117.6(3)
C110 C111 C120 121.3(3)
C112 C111 C120 121.1(3)
C113 C112 C111 121.5(3)
C113 C112 H11C 119.2
C111 C112 H11C 119.2
C112 C113 C108 120.8(3)
C112 C113 H11A 119.6
C108 C113 H11A 119.6
C119 C114 C115 117.9(3)
C119 C114 C107 120.0(3)
C115 C114 C107 122.0(3)
C116 C115 C114 120.1(3)
C116 C115 H11G 119.9
C114 C115 H11G 119.9
C117 C116 C115 121.9(3)
C117 C116 H11D 119.0
C115 C116 H11D 119.0
C116 C117 C118 118.1(3)
C116 C117 C121 120.3(4)
C118 C117 C121 121.6(4)
C117 C118 C119 120.8(4)
C117 C118 H11H 119.6
C119 C118 H11H 119.6
C118 C119 C114 121.1(3)
C118 C119 H11E 119.5
C114 C119 H11E 119.5
C111 C120 H12A 109.5
C111 C120 H12B 109.5
H12A C120 H12B 109.5
C111 C120 H12C 109.5
H12A C120 H12C 109.5
H12B C120 H12C 109.5
C117 C121 H12D 109.5
C117 C121 H12E 109.5
H12D C121 H12E 109.5
C117 C121 H12F 109.5
H12D C121 H12F 109.5
H12E C121 H12F 109.5
O4 C201 O3 124.6(2)
O4 C201 C202 119.5(2)
O3 C201 C202 115.8(2)
C203 C202 C207 119.9(2)
C203 C202 C201 120.4(2)
C207 C202 C201 119.7(2)
C204 C203 C202 118.7(3)
C204 C203 C208 117.4(2)
C202 C203 C208 123.9(2)
C205 C204 C203 121.9(3)
C205 C204 H20A 119.0
C203 C204 H20A 119.0
C204 C205 C206 119.6(3)
C204 C205 H20C 120.2
C206 C205 H20C 120.2
C205 C206 C207 121.2(3)
C205 C206 H20D 119.4
C207 C206 H20D 119.4
C206 C207 C202 118.7(3)
C206 C207 C214 116.7(2)
C202 C207 C214 124.5(2)
C213 C208 C209 117.9(3)
C213 C208 C203 122.5(2)
C209 C208 C203 119.4(2)
C210 C209 C208 121.0(3)
C210 C209 H20B 119.5
C208 C209 H20B 119.5
C209 C210 C211 120.9(3)
C209 C210 H21G 119.5
C211 C210 H21G 119.5
C212 C211 C210 118.0(3)
C212 C211 C220 121.2(3)
C210 C211 C220 120.8(3)
C213 C212 C211 121.4(3)
C213 C212 H21C 119.3
C211 C212 H21C 119.3
C212 C213 C208 120.8(3)
C212 C213 H21A 119.6
C208 C213 H21A 119.6
C219 C214 C215 117.5(3)
C219 C214 C207 122.3(2)
C215 C214 C207 120.0(3)
C216 C215 C214 121.4(3)
C216 C215 H21D 119.3
C214 C215 H21D 119.3
C215 C216 C217 121.2(3)
C215 C216 H21F 119.4
C217 C216 H21F 119.4
C216 C217 C218 117.7(3)
C216 C217 C221 121.6(3)
C218 C217 C221 120.7(3)
C219 C218 C217 121.0(3)
C219 C218 H21E 119.5
C217 C218 H21E 119.5
C218 C219 C214 121.0(3)
C218 C219 H21B 119.5
C214 C219 H21B 119.5
C211 C220 H22A 109.5
C211 C220 H22B 109.5
H22A C220 H22B 109.5
C211 C220 H22C 109.5
H22A C220 H22C 109.5
H22B C220 H22C 109.5
C217 C221 H22D 109.5
C217 C221 H22E 109.5
H22D C221 H22E 109.5
C217 C221 H22F 109.5
H22D C221 H22F 109.5
H22E C221 H22F 109.5
O6 C301 O5 124.3(2)
O6 C301 C302 118.5(2)
O5 C301 C302 117.2(2)
C307 C302 C303 120.5(2)
C307 C302 C301 119.9(2)
C303 C302 C301 119.6(2)
C304 C303 C302 118.2(3)
C304 C303 C308 117.2(2)
C302 C303 C308 124.6(2)
C305 C304 C303 121.4(3)
C305 C304 H30C 119.3
C303 C304 H30C 119.3
C304 C305 C306 120.3(3)
C304 C305 H30B 119.8
C306 C305 H30B 119.8
C305 C306 C307 120.8(3)
C305 C306 H30A 119.6
C307 C306 H30A 119.6
C306 C307 C302 118.7(3)
C306 C307 C314 116.4(2)
C302 C307 C314 124.9(2)
C309 C308 C313 117.8(3)
C309 C308 C303 122.7(2)
C313 C308 C303 119.5(3)
C308 C309 C310 120.6(3)
C308 C309 H30D 119.7
C310 C309 H30D 119.7
C309 C310 C311 121.6(3)
C309 C310 H31F 119.2
C311 C310 H31F 119.2
C312 C311 C310 117.2(3)
C312 C311 C320 121.9(3)
C310 C311 C320 120.9(3)
C311 C312 C313 121.9(3)
C311 C312 H31D 119.1
C313 C312 H31D 119.1
C312 C313 C308 120.9(3)
C312 C313 H31C 119.6
C308 C313 H31C 119.6
C315 C314 C319 117.9(3)
C315 C314 C307 123.1(2)
C319 C314 C307 118.9(2)
C316 C315 C314 120.5(3)
C316 C315 H31B 119.8
C314 C315 H31B 119.8
C315 C316 C317 121.6(3)
C315 C316 H31A 119.2
C317 C316 H31A 119.2
C318 C317 C316 117.5(3)
C318 C317 C321 121.1(3)
C316 C317 C321 121.4(3)
C319 C318 C317 121.5(3)
C319 C318 H31G 119.3
C317 C318 H31G 119.3
C318 C319 C314 121.0(3)
C318 C319 H31E 119.5
C314 C319 H31E 119.5
C311 C320 H32A 109.5
C311 C320 H32B 109.5
H32A C320 H32B 109.5
C311 C320 H32C 109.5
H32A C320 H32C 109.5
H32B C320 H32C 109.5
C317 C321 H32D 109.5
C317 C321 H32E 109.5
H32D C321 H32E 109.5
C317 C321 H32F 109.5
H32D C321 H32F 109.5
H32E C321 H32F 109.5
O8 C401 O7 120.8(2)
O8 C401 C402 120.7(2)
O7 C401 C402 118.5(2)
O8 C401 Fe2 64.90(13)
O7 C401 Fe2 55.89(12)
C402 C401 Fe2 173.81(19)
C403 C402 C407 121.1(3)
C403 C402 C401 121.0(3)
C407 C402 C401 117.9(2)
C404 C403 C402 117.8(3)
C404 C403 C408 117.7(3)
C402 C403 C408 124.3(2)
C405 C404 C403 121.5(3)
C405 C404 H40A 119.2
C403 C404 H40A 119.2
C406 C405 C404 120.1(3)
C406 C405 H40C 120.0
C404 C405 H40C 120.0
C405 C406 C407 121.0(3)
C405 C406 H40B 119.5
C407 C406 H40B 119.5
C406 C407 C402 118.4(3)
C406 C407 C414 117.9(3)
C402 C407 C414 123.7(2)
C413 C408 C409 117.2(3)
C413 C408 C403 122.6(3)
C409 C408 C403 119.9(3)
C410 C409 C408 121.3(3)
C410 C409 H40D 119.4
C408 C409 H40D 119.4
C411 C410 C409 121.5(3)
C411 C410 H41G 119.3
C409 C410 H41G 119.3
C410 C411 C412 117.4(3)
C410 C411 C420 121.4(3)
C412 C411 C420 121.1(4)
C413 C412 C411 121.5(3)
C413 C412 H41F 119.3
C411 C412 H41F 119.3
C412 C413 C408 121.0(3)
C412 C413 H41B 119.5
C408 C413 H41B 119.5
C415 C414 C419 117.3(3)
C415 C414 C407 119.8(3)
C419 C414 C407 122.8(3)
C416 C415 C414 121.4(3)
C416 C415 H41D 119.3
C414 C415 H41D 119.3
C417 C416 C415 121.6(3)
C417 C416 H41E 119.2
C415 C416 H41E 119.2
C416 C417 C418 117.3(3)
C416 C417 C421 121.6(3)
C418 C417 C421 121.1(3)
C419 C418 C417 121.5(3)
C419 C418 H41C 119.2
C417 C418 H41C 119.2
C418 C419 C414 120.9(3)
C418 C419 H41A 119.6
C414 C419 H41A 119.6
C411 C420 H42A 109.5
C411 C420 H42B 109.5
H42A C420 H42B 109.5
C411 C420 H42C 109.5
H42A C420 H42C 109.5
H42B C420 H42C 109.5
C417 C421 H42D 109.5
C417 C421 H42E 109.5
H42D C421 H42E 109.5
C417 C421 H42F 109.5
H42D C421 H42F 109.5
H42E C421 H42F 109.5
C11A C10A C15A 120.9(8)
C11A C10A Cl1A 120.0(7)
C15A C10A Cl1A 118.8(8)
C10A C11A C12A 118.6(8)
C10A C11A H11I 120.7
C12A C11A H11I 120.7
C13A C12A C11A 120.7(9)
C13A C12A H12K 119.6
C11A C12A H12K 119.6
C12A C13A C14A 120.9(10)
C12A C13A H13B 119.6
C14A C13A H13B 119.6
C13A C14A C15A 119.5(9)
C13A C14A H14D 120.3
C15A C14A H14D 120.3
C10A C15A C14A 119.2(9)
C10A C15A H15D 120.4
C14A C15A H15D 120.4
C11B C10B C15B 121.6(14)
C11B C10B Cl1B 122.4(14)
C15B C10B Cl1B 115.9(11)
C10B C11B C12B 120.4(14)
C10B C11B H11J 119.8
C12B C11B H11J 119.8
C13B C12B C11B 117.5(15)
C13B C12B H12M 121.2
C11B C12B H12M 121.2
C12B C13B C14B 121.3(17)
C12B C13B H13C 119.3
C14B C13B H13C 119.3
C13B C14B C15B 122.8(16)
C13B C14B H14E 118.6
C15B C14B H14E 118.6
C10B C15B C14B 115.9(13)
C10B C15B H15E 122.1
C14B C15B H15E 122.1
C11C C10C C15C 121.3(10)
C11C C10C Cl1C 118.8(7)
C15C C10C Cl1C 119.9(7)
C10C C11C C12C 116.0(10)
C10C C11C H11K 122.0
C12C C11C H11K 122.0
C13C C12C C11C 123.4(12)
C13C C12C H12H 118.3
C11C C12C H12H 118.3
C12C C13C C14C 119.5(14)
C12C C13C H13D 120.2
C14C C13C H13D 120.2
C13C C14C C15C 122.4(15)
C13C C14C H14F 118.8
C15C C14C H14F 118.8
C10C C15C C14C 117.4(11)
C10C C15C H15F 121.3
C14C C15C H15F 121.3
C14D C10D C11D 121(2)
C14D C10D Cl1D 121(2)
C11D C10D Cl1D 118(2)
C10D C11D C13D 117(2)
C10D C11D H11L 121.4
C13D C11D H11L 121.4
C13D C12D C15D 120(2)
C13D C12D H12G 119.9
C15D C12D H12G 119.9
C12D C13D C11D 121.9(17)
C12D C13D H13E 119.1
C11D C13D H13E 119.1
C10D C14D C15D 124(3)
C10D C14D H14G 118.2
C15D C14D H14G 118.2
C14D C15D C12D 117(3)
C14D C15D H15G 121.7
C12D C15D H15G 121.7
C2S C1S H1SA 109.5
C2S C1S H1SB 109.5
H1SA C1S H1SB 109.5
C2S C1S H1SC 109.5
H1SA C1S H1SC 109.5
H1SB C1S H1SC 109.5
C1S C2S C3S 124.2(8)
C1S C2S H2SA 106.3
C3S C2S H2SA 106.3
C1S C2S H2SB 106.3
C3S C2S H2SB 106.3
H2SA C2S H2SB 106.4
C4S C3S C2S 122.9(7)
C4S C3S H3SA 106.6
C2S C3S H3SA 106.6
C4S C3S H3SB 106.6
C2S C3S H3SB 106.6
H3SA C3S H3SB 106.6
C3S C4S C5S 111.3(7)
C3S C4S H4SA 109.4
C5S C4S H4SA 109.4
C3S C4S H4SB 109.4
C5S C4S H4SB 109.4
H4SA C4S H4SB 108.0
C4S C5S H5SB 109.5
C4S C5S H5SC 109.5
H5SB C5S H5SC 109.5
C4S C5S H5SD 109.5
H5SB C5S H5SD 109.5
H5SC C5S H5SD 109.5

loop_
_geom_bond_atom_site_label_1
_geom_bond_atom_site_label_2
_geom_bond_distance
Fe1 O5 1.9753(18)
Fe1 O1 1.9889(18)
Fe1 O3 1.9891(17)
Fe1 N1 2.085(2)
Fe2 O2 2.0232(18)
Fe2 O4 2.0409(17)
Fe2 O6 2.0519(18)
Fe2 O7 2.0598(17)
Fe2 O8 2.2573(18)
Fe2 C401 2.483(2)
S1 C7 1.781(3)
S1 C6 1.824(3)
N1 C5 1.340(3)
N1 C1 1.350(3)
O1 C101 1.259(3)
O2 C101 1.249(3)
O3 C201 1.268(3)
O4 C201 1.249(3)
O5 C301 1.279(3)
O6 C301 1.244(3)
O7 C401 1.272(3)
O8 C401 1.247(3)
C1 C2 1.386(4)
C1 C6 1.488(4)
C2 C3 1.381(4)
C2 H2A 0.9500
C3 C4 1.376(4)
C3 H3A 0.9500
C4 C5 1.377(4)
C4 H4A 0.9500
C5 H5A 0.9500
C6 H6A 0.9900
C6 H6B 0.9900
C7 C12 1.410(4)
C7 C8 1.412(4)
C8 C9 1.384(4)
C8 C13 1.523(4)
C9 C10 1.378(5)
C9 H9A 0.9500
C10 C11 1.373(5)
C10 C16 1.547(5)
C11 C12 1.395(5)
C11 H11F 0.9500
C12 C19 1.516(4)
C13 C15 1.522(5)
C13 C14 1.539(6)
C13 H13A 1.0000
C14 H14A 0.9800
C14 H14B 0.9800
C14 H14C 0.9800
C15 H15A 0.9800
C15 H15B 0.9800
C15 H15C 0.9800
C16 C17 1.419(7)
C16 C18 1.439(6)
C16 H16A 1.0000
C17 H17A 0.9800
C17 H17B 0.9800
C17 H17C 0.9800
C18 H18A 0.9800
C18 H18B 0.9800
C18 H18C 0.9800
C19 C20 1.526(5)
C19 C21 1.534(5)
C19 H19A 1.0000
C20 H20E 0.9800
C20 H20F 0.9800
C20 H20G 0.9800
C21 H21H 0.9800
C21 H21I 0.9800
C21 H21J 0.9800
C101 C102 1.510(3)
C102 C107 1.400(4)
C102 C103 1.402(4)
C103 C104 1.393(4)
C103 C108 1.480(4)
C104 C105 1.382(5)
C104 H10B 0.9500
C105 C106 1.364(5)
C105 H10D 0.9500
C106 C107 1.396(4)
C106 H10C 0.9500
C107 C114 1.488(4)
C108 C109 1.396(4)
C108 C113 1.396(4)
C109 C110 1.376(4)
C109 H10A 0.9500
C110 C111 1.385(4)
C110 H11B 0.9500
C111 C112 1.395(4)
C111 C120 1.502(5)
C112 C113 1.375(4)
C112 H11C 0.9500
C113 H11A 0.9500
C114 C119 1.387(5)
C114 C115 1.392(4)
C115 C116 1.382(5)
C115 H11G 0.9500
C116 C117 1.375(5)
C116 H11D 0.9500
C117 C118 1.378(5)
C117 C121 1.506(5)
C118 C119 1.386(5)
C118 H11H 0.9500
C119 H11E 0.9500
C120 H12A 0.9800
C120 H12B 0.9800
C120 H12C 0.9800
C121 H12D 0.9800
C121 H12E 0.9800
C121 H12F 0.9800
C201 C202 1.512(3)
C202 C203 1.407(4)
C202 C207 1.412(4)
C203 C204 1.396(4)
C203 C208 1.486(4)
C204 C205 1.362(4)
C204 H20A 0.9500
C205 C206 1.384(4)
C205 H20C 0.9500
C206 C207 1.396(4)
C206 H20D 0.9500
C207 C214 1.490(4)
C208 C213 1.388(4)
C208 C209 1.401(4)
C209 C210 1.379(4)
C209 H20B 0.9500
C210 C211 1.389(4)
C210 H21G 0.9500
C211 C212 1.388(4)
C211 C220 1.513(4)
C212 C213 1.380(4)
C212 H21C 0.9500
C213 H21A 0.9500
C214 C219 1.388(4)
C214 C215 1.388(4)
C215 C216 1.374(4)
C215 H21D 0.9500
C216 C217 1.384(5)
C216 H21F 0.9500
C217 C218 1.391(5)
C217 C221 1.505(5)
C218 C219 1.383(4)
C218 H21E 0.9500
C219 H21B 0.9500
C220 H22A 0.9800
C220 H22B 0.9800
C220 H22C 0.9800
C221 H22D 0.9800
C221 H22E 0.9800
C221 H22F 0.9800
C301 C302 1.503(3)
C302 C307 1.402(4)
C302 C303 1.413(4)
C303 C304 1.401(4)
C303 C308 1.491(4)
C304 C305 1.368(4)
C304 H30C 0.9500
C305 C306 1.377(4)
C305 H30B 0.9500
C306 C307 1.401(4)
C306 H30A 0.9500
C307 C314 1.496(4)
C308 C309 1.388(4)
C308 C313 1.396(4)
C309 C310 1.389(4)
C309 H30D 0.9500
C310 C311 1.394(5)
C310 H31F 0.9500
C311 C312 1.379(5)
C311 C320 1.510(5)
C312 C313 1.382(4)
C312 H31D 0.9500
C313 H31C 0.9500
C314 C315 1.388(4)
C314 C319 1.390(4)
C315 C316 1.383(4)
C315 H31B 0.9500
C316 C317 1.386(4)
C316 H31A 0.9500
C317 C318 1.380(4)
C317 C321 1.510(4)
C318 C319 1.379(4)
C318 H31G 0.9500
C319 H31E 0.9500
C320 H32A 0.9800
C320 H32B 0.9800
C320 H32C 0.9800
C321 H32D 0.9800
C321 H32E 0.9800
C321 H32F 0.9800
C401 C402 1.504(3)
C402 C403 1.399(4)
C402 C407 1.404(4)
C403 C404 1.397(4)
C403 C408 1.486(4)
C404 C405 1.376(5)
C404 H40A 0.9500
C405 C406 1.367(5)
C405 H40C 0.9500
C406 C407 1.396(4)
C406 H40B 0.9500
C407 C414 1.487(4)
C408 C413 1.387(4)
C408 C409 1.391(4)
C409 C410 1.384(5)
C409 H40D 0.9500
C410 C411 1.376(5)
C410 H41G 0.9500
C411 C412 1.389(4)
C411 C420 1.504(5)
C412 C413 1.384(4)
C412 H41F 0.9500
C413 H41B 0.9500
C414 C415 1.386(4)
C414 C419 1.391(4)
C415 C416 1.381(5)
C415 H41D 0.9500
C416 C417 1.377(5)
C416 H41E 0.9500
C417 C418 1.386(4)
C417 C421 1.503(5)
C418 C419 1.385(4)
C418 H41C 0.9500
C419 H41A 0.9500
C420 H42A 0.9800
C420 H42B 0.9800
C420 H42C 0.9800
C421 H42D 0.9800
C421 H42E 0.9800
C421 H42F 0.9800
Cl1A C10A 1.707(9)
C10A C11A 1.343(10)
C10A C15A 1.358(11)
C11A C12A 1.398(11)
C11A H11I 0.9500
C12A C13A 1.331(12)
C12A H12K 0.9500
C13A C14A 1.340(13)
C13A H13B 0.9500
C14A C15A 1.402(13)
C14A H14D 0.9500
C15A H15D 0.9500
Cl1B C10B 1.676(13)
C10B C11B 1.336(12)
C10B C15B 1.364(14)
C11B C12B 1.411(14)
C11B H11J 0.9500
C12B C13B 1.327(14)
C12B H12M 0.9500
C13B C14B 1.327(15)
C13B H13C 0.9500
C14B C15B 1.383(15)
C14B H14E 0.9500
C15B H15E 0.9500
Cl1C C10C 1.730(8)
C10C C11C 1.375(11)
C10C C15C 1.380(11)
C11C C12C 1.417(17)
C11C H11K 0.9500
C12C C13C 1.297(17)
C12C H12H 0.9500
C13C C14C 1.334(17)
C13C H13D 0.9500
C14C C15C 1.39(2)
C14C H14F 0.9500
C15C H15F 0.9500
Cl1D C10D 1.696(18)
C10D C14D 1.36(3)
C10D C11D 1.39(3)
C11D C13D 1.394(16)
C11D H11L 0.9500
C12D C13D 1.387(18)
C12D C15D 1.40(3)
C12D H12G 0.9500
C13D H13E 0.9500
C14D C15D 1.38(5)
C14D H14G 0.9500
C15D H15G 0.9500
C1S C2S 1.444(7)
C1S H1SA 0.9800
C1S H1SB 0.9800
C1S H1SC 0.9800
C2S C3S 1.449(7)
C2S H2SA 0.9900
C2S H2SB 0.9900
C3S C4S 1.423(7)
C3S H3SA 0.9900
C3S H3SB 0.9900
C4S C5S 1.513(7)
C4S H4SA 0.9900
C4S H4SB 0.9900
C5S H5SB 0.9800
C5S H5SC 0.9800
C5S H5SD 0.9800
